data_4311027
loop_
_publ_author_name
'Nathan A. Eckert'
'Jeremy M. Smith'
'Rene J. Lachicotte'
'Patrick L. Holland'

_publ_section_title
;
 Low-Coordinate Iron(II) Amido Complexes of \b-Diketiminates: Synthesis,
 Structure, and Reactivity
;
_journal_name_full 'Inorganic Chemistry'
_journal_page_first 3306
_journal_page_last 3321
_journal_paper_doi 10.1021/ic035483x
_journal_volume 43
_journal_year 2004
_chemical_formula_sum 'C44 H67 Cl Fe Li N3 O2'
_chemical_formula_weight 768.25
_chemical_name_common holne21
_chemical_name_systematic
;
 ?
;
_space_group_IT_number 14
_symmetry_cell_setting monoclinic
_symmetry_space_group_name_Hall '-P 2yn'
_symmetry_space_group_name_H-M 'P 1 21/n 1'
_atom_sites_solution_hydrogens geom
_atom_sites_solution_primary direct
_atom_sites_solution_secondary difmap
_audit_creation_method SHELXL-97
_cell_angle_alpha 90.00
_cell_angle_beta 95.597(10)
_cell_angle_gamma 90.00
_cell_formula_units_Z 4
_cell_length_a 13.5640(10)
_cell_length_b 16.0450(12)
_cell_length_c 20.4062(15)
_cell_measurement_reflns_used 10546
_cell_measurement_temperature 193(2)
_cell_measurement_theta_max 28.30
_cell_measurement_theta_min 1.62
_cell_volume 4419.9(6)
_computing_structure_refinement 'SHELXL-97 (Sheldrick, 1997)'
_diffrn_ambient_temperature 293(2)
_diffrn_measured_fraction_theta_full 0.961
_diffrn_measured_fraction_theta_max 0.961
_diffrn_radiation_monochromator graphite
_diffrn_radiation_source 'fine-focus sealed tube'
_diffrn_radiation_type MoK\a
_diffrn_radiation_wavelength 0.71073
_diffrn_reflns_av_R_equivalents 0.0379
_diffrn_reflns_av_sigmaI/netI 0.0422
_diffrn_reflns_limit_h_max 10
_diffrn_reflns_limit_h_min -18
_diffrn_reflns_limit_k_max 18
_diffrn_reflns_limit_k_min -20
_diffrn_reflns_limit_l_max 26
_diffrn_reflns_limit_l_min -22
_diffrn_reflns_number 27856
_diffrn_reflns_theta_full 28.30
_diffrn_reflns_theta_max 28.30
_diffrn_reflns_theta_min 1.62
_exptl_absorpt_coefficient_mu 0.438
_exptl_absorpt_correction_type empirical
_exptl_absorpt_process_details sadabs
_exptl_crystal_colour Orange
_exptl_crystal_density_diffrn 1.155
_exptl_crystal_density_meas ?
_exptl_crystal_density_method 'not measured'
_exptl_crystal_description Block
_exptl_crystal_F_000 1656
_exptl_crystal_size_max 0.60
_exptl_crystal_size_mid 0.52
_exptl_crystal_size_min 0.50
_refine_diff_density_max 0.963
_refine_diff_density_min -1.396
_refine_diff_density_rms 0.108
_refine_ls_extinction_method none
_refine_ls_goodness_of_fit_ref 1.515
_refine_ls_hydrogen_treatment mixed
_refine_ls_matrix_type full
_refine_ls_number_parameters 446
_refine_ls_number_reflns 10546
_refine_ls_number_restraints 0
_refine_ls_restrained_S_all 1.515
_refine_ls_R_factor_all 0.1763
_refine_ls_R_factor_gt 0.1678
_refine_ls_shift/su_max 0.004
_refine_ls_shift/su_mean 0.000
_refine_ls_structure_factor_coef Fsqd
_refine_ls_weighting_details 'calc w=1/[\s^2^(Fo^2^)+(0.0002P)^2^+34.5264P] where P=(Fo^2^+2Fc^2^)/3'
_refine_ls_weighting_scheme calc
_refine_ls_wR_factor_gt 0.2880
_refine_ls_wR_factor_ref 0.2910
_reflns_number_gt 9965
_reflns_number_total 10546
_reflns_threshold_expression >2sigma(I)
_cod_data_source_file ic035483xsi20031224_095602_09.cif
_cod_data_source_block L(Me)FeNHtol(Cl)2Li(THF)2
_cod_depositor_comments
;
The following automatic conversions were performed:
'_symmetry_cell_setting' value 'Monoclinic' changed to 'monoclinic'
according to '/home/saulius/struct/CIF-dictionaries/cif_core.dic'
dictionary named 'cif_core.dic' version 2.4.1 from 2010-06-29.

Automatic conversion script
Id: cif_fix_enum 1527 2010-12-29 10:47:43Z saulius 

The following automatic conversions were performed:

'_exptl_crystal_density_meas' value 'na' was changed to '?' - the
value is perceived as not measured.

Automatic conversion script
Id: cif_fix_values 3008 2015-01-20 13:52:24Z robertas 
;
_cod_database_code 4311027

loop_
_symmetry_equiv_pos_as_xyz
'x, y, z'
'-x+1/2, y+1/2, -z+1/2'
'-x, -y, -z'
'x-1/2, -y-1/2, z-1/2'

loop_
_atom_site_label
_atom_site_type_symbol
_atom_site_fract_x
_atom_site_fract_y
_atom_site_fract_z
_atom_site_U_iso_or_equiv
_atom_site_adp_type
_atom_site_occupancy
_atom_site_symmetry_multiplicity
_atom_site_calc_flag
_atom_site_refinement_flags
_atom_site_disorder_assembly
_atom_site_disorder_group
Fe1 Fe 0.56114(6) 0.36637(6) 0.78147(4) 0.0186(2) Uani 1 1 d . . .
N11 N 0.7084(4) 0.3681(4) 0.7766(3) 0.0237(11) Uani 1 1 d . . .
N21 N 0.5330(4) 0.4036(3) 0.6866(3) 0.0219(11) Uani 1 1 d . . .
C123 C 0.3768(9) 0.6148(7) 0.6222(6) 0.071(3) Uani 1 1 d . . .
H12A H 0.4057 0.5971 0.5834 0.107 Uiso 1 1 calc R . .
H12B H 0.4064 0.6664 0.6376 0.107 Uiso 1 1 calc R . .
H12C H 0.3068 0.6225 0.6120 0.107 Uiso 1 1 calc R . .
N14 N 0.4759(5) 0.2730(4) 0.8104(3) 0.0278(14) Uani 1 1 d . . .
C12 C 0.7696(4) 0.3186(4) 0.8239(3) 0.0212(13) Uani 1 1 d . . .
C102 C 0.7713(6) 0.4366(5) 0.9092(4) 0.0329(17) Uani 1 1 d . . .
H102 H 0.7296 0.4628 0.8731 0.039 Uiso 1 1 calc R . .
C62 C 0.7964(5) 0.3491(4) 0.8883(3) 0.0250(14) Uani 1 1 d . . .
C21 C 0.7530(5) 0.4076(4) 0.7302(3) 0.0236(14) Uani 1 1 d . . .
C24 C 0.5856(6) 0.2005(5) 0.8915(4) 0.0345(17) Uani 1 1 d . . .
H24 H 0.6193 0.2503 0.9010 0.041 Uiso 1 1 calc R . .
C23 C 0.4010(5) 0.3133(5) 0.6352(4) 0.0324(17) Uani 1 1 d . . .
C13 C 0.4324(5) 0.3934(5) 0.6566(4) 0.0312(16) Uani 1 1 d . . .
C51 C 0.5724(6) 0.4661(5) 0.5811(3) 0.0347(17) Uani 1 1 d . . .
H51A H 0.5213 0.4312 0.5600 0.052 Uiso 1 1 calc R . .
H51B H 0.6295 0.4644 0.5568 0.052 Uiso 1 1 calc R . .
H51C H 0.5487 0.5224 0.5825 0.052 Uiso 1 1 calc R . .
C73 C 0.4723(6) 0.2401(5) 0.6406(4) 0.0382(18) Uani 1 1 d . . .
H73 H 0.5137 0.2467 0.6824 0.046 Uiso 1 1 calc R . .
C31 C 0.7007(5) 0.4423(5) 0.6736(3) 0.0239(14) Uani 1 1 d . . .
H31 H 0.7383 0.4746 0.6475 0.029 Uiso 1 1 calc R . .
C11 C 0.8644(5) 0.4134(6) 0.7346(4) 0.0381(19) Uani 1 1 d . . .
H11A H 0.8898 0.4243 0.7794 0.057 Uiso 1 1 calc R . .
H11B H 0.8833 0.4579 0.7069 0.057 Uiso 1 1 calc R . .
H11C H 0.8911 0.3618 0.7204 0.057 Uiso 1 1 calc R . .
C93 C 0.5428(6) 0.2399(6) 0.5860(4) 0.043(2) Uani 1 1 d . . .
H93A H 0.5049 0.2360 0.5439 0.064 Uiso 1 1 calc R . .
H93B H 0.5868 0.1931 0.5920 0.064 Uiso 1 1 calc R . .
H93C H 0.5807 0.2906 0.5882 0.064 Uiso 1 1 calc R . .
C41 C 0.6005(5) 0.4350(4) 0.6510(3) 0.0247(14) Uani 1 1 d . . .
C22 C 0.7985(5) 0.2380(5) 0.8057(3) 0.0280(15) Uani 1 1 d . . .
C64 C 0.4559(6) 0.1233(5) 0.8333(4) 0.0366(18) Uani 1 1 d . . .
H64 H 0.4008 0.1200 0.8025 0.044 Uiso 1 1 calc R . .
C14 C 0.5049(5) 0.2001(5) 0.8440(3) 0.0259(14) Uani 1 1 d . . .
C72 C 0.7717(6) 0.2026(5) 0.7373(3) 0.0339(17) Uani 1 1 d . . .
H72 H 0.7466 0.2482 0.7083 0.041 Uiso 1 1 calc R . .
C63 C 0.3678(6) 0.4618(6) 0.6519(4) 0.0396(19) Uani 1 1 d . . .
C82 C 0.6913(7) 0.1371(6) 0.7377(4) 0.051(2) Uani 1 1 d . . .
H82A H 0.7140 0.0925 0.7667 0.076 Uiso 1 1 calc R . .
H82B H 0.6760 0.1157 0.6939 0.076 Uiso 1 1 calc R . .
H82C H 0.6330 0.1617 0.7527 0.076 Uiso 1 1 calc R . .
C52 C 0.8490(6) 0.2959(5) 0.9328(4) 0.0384(19) Uani 1 1 d . . .
H52 H 0.8676 0.3149 0.9753 0.046 Uiso 1 1 calc R . .
C112 C 0.7140(7) 0.4356(6) 0.9702(4) 0.048(2) Uani 1 1 d . . .
H11D H 0.6569 0.4005 0.9622 0.072 Uiso 1 1 calc R . .
H11E H 0.6934 0.4912 0.9796 0.072 Uiso 1 1 calc R . .
H11F H 0.7559 0.4145 1.0071 0.072 Uiso 1 1 calc R . .
C34 C 0.6177(7) 0.1280(6) 0.9253(4) 0.045(2) Uani 1 1 d . . .
H34 H 0.6734 0.1303 0.9557 0.054 Uiso 1 1 calc R . .
C44 C 0.5686(7) 0.0534(6) 0.9147(4) 0.043(2) Uani 1 1 d . . .
C32 C 0.8503(7) 0.1877(5) 0.8532(4) 0.041(2) Uani 1 1 d . . .
H32 H 0.8688 0.1341 0.8420 0.049 Uiso 1 1 calc R . .
C103 C 0.3952(6) 0.5478(5) 0.6763(5) 0.044(2) Uani 1 1 d . . .
H103 H 0.4664 0.5475 0.6901 0.053 Uiso 1 1 calc R . .
C33 C 0.3034(6) 0.3041(7) 0.6072(4) 0.048(2) Uani 1 1 d . . .
H33 H 0.2814 0.2519 0.5923 0.058 Uiso 1 1 calc R . .
C53 C 0.2705(6) 0.4479(7) 0.6230(5) 0.053(2) Uani 1 1 d . . .
H53 H 0.2264 0.4924 0.6186 0.064 Uiso 1 1 calc R . .
C43 C 0.2394(6) 0.3706(8) 0.6013(5) 0.062(3) Uani 1 1 d . . .
H43 H 0.1748 0.3631 0.5825 0.074 Uiso 1 1 calc R . .
C42 C 0.8744(7) 0.2162(5) 0.9163(4) 0.044(2) Uani 1 1 d . . .
H42 H 0.9077 0.1818 0.9477 0.052 Uiso 1 1 calc R . .
C122 C 0.8654(7) 0.4886(5) 0.9229(5) 0.051(2) Uani 1 1 d . . .
H12D H 0.9071 0.4639 0.9584 0.076 Uiso 1 1 calc R . .
H12E H 0.8481 0.5442 0.9347 0.076 Uiso 1 1 calc R . .
H12F H 0.9002 0.4902 0.8841 0.076 Uiso 1 1 calc R . .
C83 C 0.4208(8) 0.1550(6) 0.6433(5) 0.054(2) Uani 1 1 d . . .
H83A H 0.3865 0.1427 0.6010 0.081 Uiso 1 1 calc R . .
H83B H 0.3742 0.1566 0.6758 0.081 Uiso 1 1 calc R . .
H83C H 0.4694 0.1127 0.6547 0.081 Uiso 1 1 calc R . .
C74 C 0.6022(10) -0.0259(7) 0.9514(6) 0.075(4) Uani 1 1 d . . .
H74A H 0.6717 -0.0223 0.9654 0.112 Uiso 1 1 calc R . .
H74B H 0.5901 -0.0730 0.9227 0.112 Uiso 1 1 calc R . .
H74C H 0.5659 -0.0324 0.9892 0.112 Uiso 1 1 calc R . .
C54 C 0.4879(7) 0.0528(5) 0.8677(4) 0.043(2) Uani 1 1 d . . .
H54 H 0.4540 0.0031 0.8590 0.051 Uiso 1 1 calc R . .
C113 C 0.3427(7) 0.5717(7) 0.7361(5) 0.060(3) Uani 1 1 d . . .
H11G H 0.2726 0.5746 0.7239 0.091 Uiso 1 1 calc R . .
H11H H 0.3663 0.6251 0.7522 0.091 Uiso 1 1 calc R . .
H11I H 0.3561 0.5306 0.7699 0.091 Uiso 1 1 calc R . .
C92 C 0.8621(8) 0.1644(8) 0.7086(5) 0.067(3) Uani 1 1 d . . .
H92A H 0.9127 0.2060 0.7072 0.100 Uiso 1 1 calc R . .
H92B H 0.8429 0.1443 0.6649 0.100 Uiso 1 1 calc R . .
H92C H 0.8871 0.1189 0.7360 0.100 Uiso 1 1 calc R . .
Cl1 Cl 0.50816(14) 0.46683(11) 0.85677(9) 0.0325(4) Uani 1 1 d . . .
O2S O 0.4114(4) 0.3176(3) 0.9673(3) 0.0406(13) Uani 1 1 d . . .
O1S O 0.2704(4) 0.3638(5) 0.8455(3) 0.0584(19) Uani 1 1 d . . .
C6S C 0.4559(6) 0.3599(6) 1.0244(4) 0.044(2) Uiso 1 1 d . . .
H6S1 H 0.4049 0.3729 1.0530 0.053 Uiso 1 1 calc R . .
H6S2 H 0.4837 0.4122 1.0109 0.053 Uiso 1 1 calc R . .
C7S C 0.3671(8) 0.2386(7) 0.9792(5) 0.059(3) Uiso 1 1 d . . .
H7S1 H 0.4173 0.2029 1.0018 0.071 Uiso 1 1 calc R . .
H7S2 H 0.3461 0.2129 0.9372 0.071 Uiso 1 1 calc R . .
C8S C 0.2810(9) 0.2419(9) 1.0187(6) 0.081(4) Uiso 1 1 d . . .
H8S1 H 0.3037 0.2521 1.0640 0.121 Uiso 1 1 calc R . .
H8S2 H 0.2462 0.1897 1.0150 0.121 Uiso 1 1 calc R . .
H8S3 H 0.2373 0.2860 1.0026 0.121 Uiso 1 1 calc R . .
C5S C 0.5355(8) 0.3109(7) 1.0625(6) 0.070(3) Uiso 1 1 d . . .
H5S1 H 0.5071 0.2628 1.0813 0.104 Uiso 1 1 calc R . .
H5S2 H 0.5673 0.3449 1.0971 0.104 Uiso 1 1 calc R . .
H5S3 H 0.5835 0.2935 1.0337 0.104 Uiso 1 1 calc R . .
C4S C 0.2132(11) 0.4238(10) 0.8748(7) 0.092(4) Uiso 1 1 d . . .
H4S1 H 0.2303 0.4251 0.9221 0.110 Uiso 1 1 calc R . .
H4S2 H 0.2243 0.4787 0.8571 0.110 Uiso 1 1 calc R . .
Li1 Li 0.4108(10) 0.3501(8) 0.8756(7) 0.038(3) Uani 1 1 d . . .
C1S C 0.2290(11) 0.3346(10) 0.7824(7) 0.092(4) Uiso 1 1 d . . .
H1S1 H 0.2612 0.3618 0.7478 0.111 Uiso 1 1 calc R . .
H1S2 H 0.2388 0.2750 0.7790 0.111 Uiso 1 1 calc R . .
C2S C 0.1291(16) 0.3530(15) 0.7761(11) 0.161(8) Uiso 1 1 d . . .
H2S1 H 0.0889 0.3033 0.7687 0.193 Uiso 1 1 calc R . .
H2S2 H 0.1120 0.3927 0.7409 0.193 Uiso 1 1 calc R . .
C3S C 0.116(2) 0.400(2) 0.8605(16) 0.269(16) Uiso 1 1 d . . .
H3S1 H 0.0716 0.4477 0.8581 0.323 Uiso 1 1 calc R . .
H3S2 H 0.0955 0.3597 0.8915 0.323 Uiso 1 1 calc R . .
H1 H 0.443(7) 0.259(7) 0.791(5) 0.05(4) Uiso 1 1 d . . .

loop_
_atom_site_aniso_label
_atom_site_aniso_U_11
_atom_site_aniso_U_22
_atom_site_aniso_U_33
_atom_site_aniso_U_23
_atom_site_aniso_U_13
_atom_site_aniso_U_12
Fe1 0.0169(4) 0.0234(4) 0.0154(4) 0.0041(4) 0.0002(3) -0.0010(4)
N11 0.021(3) 0.031(3) 0.018(3) -0.001(2) -0.003(2) 0.004(2)
N21 0.020(3) 0.025(3) 0.020(3) 0.000(2) -0.004(2) -0.001(2)
C123 0.073(7) 0.052(7) 0.088(8) 0.030(6) 0.005(6) 0.017(5)
N14 0.025(3) 0.027(3) 0.032(4) -0.002(3) 0.005(3) -0.006(3)
C12 0.014(3) 0.027(3) 0.022(3) 0.005(3) 0.000(2) -0.003(2)
C102 0.035(4) 0.030(4) 0.031(4) 0.001(3) -0.009(3) 0.005(3)
C62 0.023(3) 0.022(3) 0.029(4) 0.005(3) 0.002(3) 0.005(3)
C21 0.019(3) 0.027(3) 0.024(3) -0.002(3) 0.002(3) 0.000(3)
C24 0.045(4) 0.034(4) 0.026(4) 0.006(3) 0.011(3) -0.004(3)
C23 0.027(4) 0.045(5) 0.023(3) -0.009(3) -0.007(3) 0.000(3)
C13 0.022(3) 0.044(4) 0.026(4) 0.004(3) -0.008(3) -0.002(3)
C51 0.040(4) 0.046(5) 0.017(3) 0.006(3) 0.001(3) 0.000(4)
C73 0.043(5) 0.046(5) 0.025(4) -0.009(3) -0.002(3) -0.001(4)
C31 0.017(3) 0.037(4) 0.018(3) 0.008(3) 0.004(2) -0.004(3)
C11 0.025(4) 0.056(5) 0.032(4) 0.017(4) -0.001(3) 0.000(4)
C93 0.044(5) 0.043(5) 0.039(5) -0.005(4) -0.004(4) 0.001(4)
C41 0.031(4) 0.023(3) 0.019(3) 0.000(3) -0.003(3) 0.004(3)
C22 0.032(4) 0.038(4) 0.013(3) 0.001(3) -0.001(3) 0.004(3)
C64 0.035(4) 0.030(4) 0.047(5) -0.004(4) 0.013(3) -0.004(3)
C14 0.028(3) 0.034(4) 0.017(3) -0.003(3) 0.011(3) -0.001(3)
C72 0.049(5) 0.032(4) 0.019(3) -0.004(3) -0.003(3) 0.017(3)
C63 0.032(4) 0.052(5) 0.034(4) 0.005(4) -0.004(3) 0.006(4)
C82 0.059(6) 0.053(6) 0.036(4) -0.016(4) -0.011(4) -0.004(5)
C52 0.050(5) 0.044(5) 0.018(3) -0.004(3) -0.014(3) 0.009(4)
C112 0.057(6) 0.053(6) 0.033(4) -0.003(4) 0.001(4) 0.022(5)
C34 0.049(5) 0.055(5) 0.032(4) 0.012(4) 0.011(4) 0.009(4)
C44 0.058(5) 0.043(5) 0.032(4) 0.015(4) 0.027(4) 0.011(4)
C32 0.056(5) 0.031(4) 0.033(4) -0.001(3) -0.006(4) 0.017(4)
C103 0.031(4) 0.036(4) 0.061(6) 0.011(4) -0.012(4) 0.012(3)
C33 0.040(5) 0.070(6) 0.032(4) -0.023(4) -0.010(4) -0.014(4)
C53 0.028(4) 0.068(7) 0.062(6) -0.006(5) -0.009(4) 0.013(4)
C43 0.028(4) 0.101(9) 0.051(6) -0.010(6) -0.020(4) -0.001(5)
C42 0.062(6) 0.034(4) 0.031(4) 0.000(3) -0.015(4) 0.025(4)
C122 0.059(6) 0.033(5) 0.057(6) 0.005(4) -0.011(5) -0.012(4)
C83 0.066(6) 0.048(6) 0.047(5) -0.005(4) -0.002(5) -0.013(5)
C74 0.102(9) 0.061(7) 0.067(7) 0.029(6) 0.041(7) 0.036(7)
C54 0.062(6) 0.022(4) 0.051(5) -0.001(4) 0.039(5) -0.010(4)
C113 0.055(6) 0.065(7) 0.058(6) -0.006(5) -0.013(5) 0.019(5)
C92 0.065(7) 0.093(9) 0.044(6) -0.021(6) 0.015(5) 0.017(6)
Cl1 0.0376(10) 0.0296(9) 0.0308(9) -0.0063(7) 0.0056(7) 0.0014(7)
O2S 0.053(4) 0.035(3) 0.035(3) 0.002(2) 0.012(3) -0.007(3)
O1S 0.038(3) 0.089(5) 0.048(4) -0.028(4) 0.000(3) 0.009(4)
Li1 0.037(7) 0.034(7) 0.041(7) 0.006(6) 0.005(6) 0.004(6)

loop_
_atom_type_symbol
_atom_type_description
_atom_type_scat_dispersion_real
_atom_type_scat_dispersion_imag
_atom_type_scat_source
C C 0.0033 0.0016 'International Tables Vol C Tables 4.2.6.8 and 6.1.1.4'
H H 0.0000 0.0000 'International Tables Vol C Tables 4.2.6.8 and 6.1.1.4'
N N 0.0061 0.0033 'International Tables Vol C Tables 4.2.6.8 and 6.1.1.4'
Fe Fe 0.3463 0.8444 'International Tables Vol C Tables 4.2.6.8 and 6.1.1.4'
Cl Cl 0.1484 0.1585 'International Tables Vol C Tables 4.2.6.8 and 6.1.1.4'
Li Li -0.0003 0.0001 'International Tables Vol C Tables 4.2.6.8 and 6.1.1.4'
O O 0.0106 0.0060 'International Tables Vol C Tables 4.2.6.8 and 6.1.1.4'

loop_
_geom_angle_atom_site_label_1
_geom_angle_atom_site_label_2
_geom_angle_atom_site_label_3
_geom_angle
_geom_angle_site_symmetry_1
_geom_angle_site_symmetry_3
_geom_angle_publ_flag
N11 Fe1 N14 128.8(3) . . ?
N11 Fe1 N21 92.5(2) . . ?
N14 Fe1 N21 116.0(3) . . ?
N11 Fe1 Cl1 112.69(17) . . ?
N14 Fe1 Cl1 95.5(2) . . ?
N21 Fe1 Cl1 112.08(17) . . ?
N11 Fe1 Li1 142.0(3) . . ?
N14 Fe1 Li1 44.8(3) . . ?
N21 Fe1 Li1 124.8(3) . . ?
Cl1 Fe1 Li1 50.9(3) . . ?
C21 N11 C12 117.7(5) . . ?
C21 N11 Fe1 124.3(4) . . ?
C12 N11 Fe1 117.9(4) . . ?
C41 N21 C13 119.1(6) . . ?
C41 N21 Fe1 124.1(4) . . ?
C13 N21 Fe1 116.8(4) . . ?
C14 N14 Fe1 128.7(5) . . ?
C14 N14 Li1 107.6(6) . . ?
Fe1 N14 Li1 92.1(5) . . ?
C22 C12 C62 120.5(6) . . ?
C22 C12 N11 118.9(6) . . ?
C62 C12 N11 120.5(6) . . ?
C62 C102 C122 110.5(7) . . ?
C62 C102 C112 111.4(7) . . ?
C122 C102 C112 109.8(7) . . ?
C52 C62 C12 117.5(6) . . ?
C52 C62 C102 120.0(7) . . ?
C12 C62 C102 122.5(6) . . ?
N11 C21 C31 122.9(6) . . ?
N11 C21 C11 120.6(6) . . ?
C31 C21 C11 116.5(6) . . ?
C14 C24 C34 121.7(8) . . ?
C33 C23 C13 118.0(8) . . ?
C33 C23 C73 121.3(8) . . ?
C13 C23 C73 120.7(6) . . ?
C63 C13 C23 121.6(7) . . ?
C63 C13 N21 119.8(7) . . ?
C23 C13 N21 118.6(6) . . ?
C23 C73 C93 112.7(7) . . ?
C23 C73 C83 113.6(7) . . ?
C93 C73 C83 109.9(7) . . ?
C41 C31 C21 129.2(6) . . ?
N21 C41 C31 123.7(6) . . ?
N21 C41 C51 121.0(6) . . ?
C31 C41 C51 115.3(6) . . ?
C32 C22 C12 118.8(6) . . ?
C32 C22 C72 118.7(7) . . ?
C12 C22 C72 122.5(6) . . ?
C54 C64 C14 121.3(8) . . ?
C24 C14 N14 120.3(7) . . ?
C24 C14 C64 116.1(7) . . ?
N14 C14 C64 123.6(7) . . ?
C82 C72 C22 111.2(6) . . ?
C82 C72 C92 109.1(8) . . ?
C22 C72 C92 111.8(7) . . ?
C13 C63 C53 117.3(8) . . ?
C13 C63 C103 124.3(7) . . ?
C53 C63 C103 118.3(8) . . ?
C42 C52 C62 122.4(7) . . ?
C44 C34 C24 121.5(8) . . ?
C34 C44 C54 117.0(8) . . ?
C34 C44 C74 122.1(9) . . ?
C54 C44 C74 120.9(9) . . ?
C42 C32 C22 120.9(7) . . ?
C63 C103 C113 112.3(8) . . ?
C63 C103 C123 112.6(8) . . ?
C113 C103 C123 110.0(8) . . ?
C43 C33 C23 121.3(9) . . ?
C43 C53 C63 121.6(9) . . ?
C53 C43 C33 120.2(8) . . ?
C52 C42 C32 119.8(7) . . ?
C64 C54 C44 122.4(8) . . ?
Li1 Cl1 Fe1 77.0(3) . . ?
C6S O2S C7S 115.5(7) . . ?
C6S O2S Li1 128.3(7) . . ?
C7S O2S Li1 116.1(7) . . ?
C4S O1S C1S 115.0(10) . . ?
C4S O1S Li1 120.3(8) . . ?
C1S O1S Li1 122.0(8) . . ?
O2S C6S C5S 113.6(8) . . ?
O2S C7S C8S 115.2(9) . . ?
C3S C4S O1S 106.2(19) . . ?
O2S Li1 O1S 104.2(7) . . ?
O2S Li1 N14 119.7(7) . . ?
O1S Li1 N14 109.1(7) . . ?
O2S Li1 Cl1 115.0(7) . . ?
O1S Li1 Cl1 113.9(6) . . ?
N14 Li1 Cl1 95.1(6) . . ?
O2S Li1 Fe1 135.6(6) . . ?
O1S Li1 Fe1 120.0(6) . . ?
N14 Li1 Fe1 43.1(3) . . ?
Cl1 Li1 Fe1 52.1(3) . . ?
C2S C1S O1S 108.0(14) . . ?
C1S C2S C3S 100.1(18) . . ?
C4S C3S C2S 98(2) . . ?

loop_
_geom_bond_atom_site_label_1
_geom_bond_atom_site_label_2
_geom_bond_distance
_geom_bond_site_symmetry_2
_geom_bond_publ_flag
Fe1 N11 2.009(5) . ?
Fe1 N14 2.015(7) . ?
Fe1 N21 2.027(5) . ?
Fe1 Cl1 2.385(2) . ?
Fe1 Li1 2.946(14) . ?
N11 C21 1.333(9) . ?
N11 C12 1.448(8) . ?
N21 C41 1.322(9) . ?
N21 C13 1.448(8) . ?
C123 C103 1.542(12) . ?
N14 C14 1.393(10) . ?
N14 Li1 2.076(15) . ?
C12 C22 1.412(10) . ?
C12 C62 1.416(9) . ?
C102 C62 1.515(10) . ?
C102 C122 1.527(11) . ?
C102 C112 1.530(11) . ?
C62 C52 1.392(10) . ?
C21 C31 1.409(9) . ?
C21 C11 1.508(9) . ?
C24 C14 1.390(10) . ?
C24 C34 1.401(11) . ?
C23 C33 1.396(10) . ?
C23 C13 1.410(11) . ?
C23 C73 1.519(11) . ?
C13 C63 1.402(11) . ?
C51 C41 1.525(9) . ?
C73 C93 1.537(11) . ?
C73 C83 1.538(12) . ?
C31 C41 1.397(9) . ?
C22 C32 1.397(10) . ?
C22 C72 1.520(9) . ?
C64 C54 1.378(12) . ?
C64 C14 1.407(10) . ?
C72 C82 1.515(12) . ?
C72 C92 1.536(12) . ?
C63 C53 1.410(11) . ?
C63 C103 1.501(12) . ?
C52 C42 1.374(11) . ?
C34 C44 1.377(13) . ?
C44 C54 1.383(13) . ?
C44 C74 1.523(12) . ?
C32 C42 1.375(11) . ?
C103 C113 1.520(13) . ?
C33 C43 1.373(14) . ?
C53 C43 1.371(15) . ?
Cl1 Li1 2.345(14) . ?
O2S C6S 1.432(10) . ?
O2S C7S 1.434(12) . ?
O2S Li1 1.941(15) . ?
O1S C4S 1.405(15) . ?
O1S C1S 1.432(15) . ?
O1S Li1 1.955(15) . ?
C6S C5S 1.491(14) . ?
C7S C8S 1.484(15) . ?
C4S C3S 1.37(3) . ?
C1S C2S 1.38(2) . ?
C2S C3S 1.91(3) . ?

loop_
_geom_torsion_atom_site_label_1
_geom_torsion_atom_site_label_2
_geom_torsion_atom_site_label_3
_geom_torsion_atom_site_label_4
_geom_torsion
_geom_torsion_site_symmetry_1
_geom_torsion_site_symmetry_2
_geom_torsion_site_symmetry_3
_geom_torsion_site_symmetry_4
_geom_torsion_publ_flag
N14 Fe1 N11 C21 144.1(5) . . . . ?
N21 Fe1 N11 C21 17.3(6) . . . . ?
Cl1 Fe1 N11 C21 -97.9(5) . . . . ?
Li1 Fe1 N11 C21 -152.7(6) . . . . ?
N14 Fe1 N11 C12 -31.5(6) . . . . ?
N21 Fe1 N11 C12 -158.3(5) . . . . ?
Cl1 Fe1 N11 C12 86.5(5) . . . . ?
Li1 Fe1 N11 C12 31.7(8) . . . . ?
N11 Fe1 N21 C41 -14.3(6) . . . . ?
N14 Fe1 N21 C41 -150.2(5) . . . . ?
Cl1 Fe1 N21 C41 101.5(5) . . . . ?
Li1 Fe1 N21 C41 158.3(6) . . . . ?
N11 Fe1 N21 C13 164.9(5) . . . . ?
N14 Fe1 N21 C13 28.9(6) . . . . ?
Cl1 Fe1 N21 C13 -79.4(5) . . . . ?
Li1 Fe1 N21 C13 -22.6(7) . . . . ?
N11 Fe1 N14 C14 14.0(8) . . . . ?
N21 Fe1 N14 C14 131.1(6) . . . . ?
Cl1 Fe1 N14 C14 -111.0(6) . . . . ?
Li1 Fe1 N14 C14 -114.7(8) . . . . ?
N11 Fe1 N14 Li1 128.7(5) . . . . ?
N21 Fe1 N14 Li1 -114.2(5) . . . . ?
Cl1 Fe1 N14 Li1 3.6(4) . . . . ?
C21 N11 C12 C22 -80.1(8) . . . . ?
Fe1 N11 C12 C22 95.8(6) . . . . ?
C21 N11 C12 C62 102.5(7) . . . . ?
Fe1 N11 C12 C62 -81.6(7) . . . . ?
C22 C12 C62 C52 -2.1(10) . . . . ?
N11 C12 C62 C52 175.2(6) . . . . ?
C22 C12 C62 C102 177.0(6) . . . . ?
N11 C12 C62 C102 -5.7(10) . . . . ?
C122 C102 C62 C52 66.4(9) . . . . ?
C112 C102 C62 C52 -56.0(9) . . . . ?
C122 C102 C62 C12 -112.7(8) . . . . ?
C112 C102 C62 C12 125.0(7) . . . . ?
C12 N11 C21 C31 165.7(6) . . . . ?
Fe1 N11 C21 C31 -9.9(10) . . . . ?
C12 N11 C21 C11 -11.1(10) . . . . ?
Fe1 N11 C21 C11 173.3(5) . . . . ?
C33 C23 C13 C63 1.6(12) . . . . ?
C73 C23 C13 C63 179.8(7) . . . . ?
C33 C23 C13 N21 179.2(7) . . . . ?
C73 C23 C13 N21 -2.6(11) . . . . ?
C41 N21 C13 C63 -81.1(9) . . . . ?
Fe1 N21 C13 C63 99.7(7) . . . . ?
C41 N21 C13 C23 101.3(8) . . . . ?
Fe1 N21 C13 C23 -77.9(8) . . . . ?
C33 C23 C73 C93 99.8(9) . . . . ?
C13 C23 C73 C93 -78.4(9) . . . . ?
C33 C23 C73 C83 -26.0(11) . . . . ?
C13 C23 C73 C83 155.8(7) . . . . ?
N11 C21 C31 C41 -8.1(12) . . . . ?
C11 C21 C31 C41 168.9(7) . . . . ?
C13 N21 C41 C31 -175.5(7) . . . . ?
Fe1 N21 C41 C31 3.6(10) . . . . ?
C13 N21 C41 C51 4.4(10) . . . . ?
Fe1 N21 C41 C51 -176.5(5) . . . . ?
C21 C31 C41 N21 11.5(12) . . . . ?
C21 C31 C41 C51 -168.4(7) . . . . ?
C62 C12 C22 C32 2.8(10) . . . . ?
N11 C12 C22 C32 -174.5(7) . . . . ?
C62 C12 C22 C72 -179.9(7) . . . . ?
N11 C12 C22 C72 2.8(10) . . . . ?
C34 C24 C14 N14 -179.0(7) . . . . ?
C34 C24 C14 C64 1.7(10) . . . . ?
Fe1 N14 C14 C24 35.2(10) . . . . ?
Li1 N14 C14 C24 -72.5(8) . . . . ?
Fe1 N14 C14 C64 -145.5(6) . . . . ?
Li1 N14 C14 C64 106.8(8) . . . . ?
C54 C64 C14 C24 -1.0(10) . . . . ?
C54 C64 C14 N14 179.7(7) . . . . ?
C32 C22 C72 C82 71.1(9) . . . . ?
C12 C22 C72 C82 -106.3(8) . . . . ?
C32 C22 C72 C92 -51.1(11) . . . . ?
C12 C22 C72 C92 131.5(8) . . . . ?
C23 C13 C63 C53 -1.7(12) . . . . ?
N21 C13 C63 C53 -179.3(7) . . . . ?
C23 C13 C63 C103 177.3(8) . . . . ?
N21 C13 C63 C103 -0.2(12) . . . . ?
C12 C62 C52 C42 -0.4(12) . . . . ?
C102 C62 C52 C42 -179.5(8) . . . . ?
C14 C24 C34 C44 -2.2(12) . . . . ?
C24 C34 C44 C54 1.7(12) . . . . ?
C24 C34 C44 C74 -179.6(8) . . . . ?
C12 C22 C32 C42 -1.1(13) . . . . ?
C72 C22 C32 C42 -178.6(8) . . . . ?
C13 C63 C103 C113 -110.4(9) . . . . ?
C53 C63 C103 C113 68.6(10) . . . . ?
C13 C63 C103 C123 124.7(9) . . . . ?
C53 C63 C103 C123 -56.2(12) . . . . ?
C13 C23 C33 C43 -0.7(13) . . . . ?
C73 C23 C33 C43 -178.9(8) . . . . ?
C13 C63 C53 C43 1.0(14) . . . . ?
C103 C63 C53 C43 -178.1(9) . . . . ?
C63 C53 C43 C33 -0.1(16) . . . . ?
C23 C33 C43 C53 0.0(15) . . . . ?
C62 C52 C42 C32 2.0(15) . . . . ?
C22 C32 C42 C52 -1.2(15) . . . . ?
C14 C64 C54 C44 0.6(12) . . . . ?
C34 C44 C54 C64 -1.0(12) . . . . ?
C74 C44 C54 C64 -179.6(8) . . . . ?
N11 Fe1 Cl1 Li1 -139.5(4) . . . . ?
N14 Fe1 Cl1 Li1 -3.3(4) . . . . ?
N21 Fe1 Cl1 Li1 117.7(4) . . . . ?
C7S O2S C6S C5S 58.3(10) . . . . ?
Li1 O2S C6S C5S -117.3(9) . . . . ?
C6S O2S C7S C8S 64.6(12) . . . . ?
Li1 O2S C7S C8S -119.2(10) . . . . ?
C1S O1S C4S C3S 38(2) . . . . ?
Li1 O1S C4S C3S -160.1(18) . . . . ?
C6S O2S Li1 O1S -119.2(8) . . . . ?
C7S O2S Li1 O1S 65.2(9) . . . . ?
C6S O2S Li1 N14 118.5(9) . . . . ?
C7S O2S Li1 N14 -57.1(10) . . . . ?
C6S O2S Li1 Cl1 6.2(11) . . . . ?
C7S O2S Li1 Cl1 -169.4(7) . . . . ?
C6S O2S Li1 Fe1 66.7(12) . . . . ?
C7S O2S Li1 Fe1 -108.9(10) . . . . ?
C4S O1S Li1 O2S 61.5(11) . . . . ?
C1S O1S Li1 O2S -138.2(10) . . . . ?
C4S O1S Li1 N14 -169.6(9) . . . . ?
C1S O1S Li1 N14 -9.2(13) . . . . ?
C4S O1S Li1 Cl1 -64.7(11) . . . . ?
C1S O1S Li1 Cl1 95.7(11) . . . . ?
C4S O1S Li1 Fe1 -123.3(10) . . . . ?
C1S O1S Li1 Fe1 37.0(13) . . . . ?
C14 N14 Li1 O2S 5.6(10) . . . . ?
Fe1 N14 Li1 O2S -126.4(7) . . . . ?
C14 N14 Li1 O1S -114.2(7) . . . . ?
Fe1 N14 Li1 O1S 113.8(6) . . . . ?
C14 N14 Li1 Cl1 128.2(6) . . . . ?
Fe1 N14 Li1 Cl1 -3.7(4) . . . . ?
C14 N14 Li1 Fe1 131.9(6) . . . . ?
Fe1 Cl1 Li1 O2S 129.4(7) . . . . ?
Fe1 Cl1 Li1 O1S -110.4(7) . . . . ?
Fe1 Cl1 Li1 N14 3.2(4) . . . . ?
N11 Fe1 Li1 O2S -11.9(13) . . . . ?
N14 Fe1 Li1 O2S 86.9(9) . . . . ?
N21 Fe1 Li1 O2S -179.8(7) . . . . ?
Cl1 Fe1 Li1 O2S -88.4(9) . . . . ?
N11 Fe1 Li1 O1S 174.7(5) . . . . ?
N14 Fe1 Li1 O1S -86.4(8) . . . . ?
N21 Fe1 Li1 O1S 6.9(9) . . . . ?
Cl1 Fe1 Li1 O1S 98.3(7) . . . . ?
N11 Fe1 Li1 N14 -98.9(6) . . . . ?
N21 Fe1 Li1 N14 93.3(5) . . . . ?
Cl1 Fe1 Li1 N14 -175.3(6) . . . . ?
N11 Fe1 Li1 Cl1 76.5(5) . . . . ?
N14 Fe1 Li1 Cl1 175.3(6) . . . . ?
N21 Fe1 Li1 Cl1 -91.4(4) . . . . ?
C4S O1S C1S C2S -19.1(19) . . . . ?
Li1 O1S C1S C2S 179.6(13) . . . . ?
O1S C1S C2S C3S -3(2) . . . . ?
O1S C4S C3S C2S -33(2) . . . . ?
C1S C2S C3S C4S 23(3) . . . . ?
